data_1552473
loop_
_publ_author_name
'Schoemaker, Robin'
'Schwedtmann, Kai'
'Franconetti, Antonio'
'Frontera, Antonio'
'Hennersdorf, Felix'
'Weigand, Jan J.'

_publ_section_title
;
 Controlled scrambling reactions to polyphosphanes via bond metathesis
 reactions
;
_journal_name_full 'Chemical Science'
_journal_paper_doi 10.1039/C9SC04501E
_journal_year 2019
_chemical_formula_moiety 'C36 H58 N2 P4, 2(C F3 O3 S)'
_chemical_formula_sum 'C38 H58 F6 N2 O6 P4 S2'
_chemical_formula_weight 940.86
_space_group_crystal_system triclinic
_space_group_IT_number 2
_space_group_name_Hall '-P 1'
_space_group_name_H-M_alt 'P -1'
_symmetry_space_group_name_Hall '-P 1'
_symmetry_space_group_name_H-M 'P -1'
_atom_sites_solution_hydrogens geom
_audit_creation_date 2018-11-05
_audit_creation_method
;
Olex2 1.2
(compiled 2015.09.30 svn.r3233 for OlexSys, GUI svn.r5103)
;
_audit_update_record
;
2019-08-30 deposited with the CCDC.    2019-10-17 downloaded from the CCDC.
;
_cell_angle_alpha 87.895(6)
_cell_angle_beta 80.107(6)
_cell_angle_gamma 86.923(6)
_cell_formula_units_Z 1
_cell_length_a 9.5582(7)
_cell_length_b 9.6936(8)
_cell_length_c 11.8527(8)
_cell_measurement_reflns_used 2856
_cell_measurement_temperature 100.01(10)
_cell_measurement_theta_max 75.4640
_cell_measurement_theta_min 4.6670
_cell_volume 1079.88(14)
_computing_cell_refinement 'CrysAlisPro 1.171.38.41 (Rigaku OD, 2015)'
_computing_data_collection 'CrysAlisPro 1.171.38.41 (Rigaku OD, 2015)'
_computing_data_reduction 'CrysAlisPro 1.171.38.41 (Rigaku OD, 2015)'
_computing_molecular_graphics 'Olex2 (Dolomanov et al., 2009)'
_computing_publication_material 'Olex2 (Dolomanov et al., 2009)'
_computing_structure_refinement 'ShelXL (Sheldrick, 2015)'
_computing_structure_solution 'ShelXT (Sheldrick, 2015)'
_diffrn_ambient_environment N~2~
_diffrn_ambient_temperature 100.01(10)
_diffrn_detector 'CCD plate'
_diffrn_detector_area_resol_mean 10.5700
_diffrn_detector_type AtlasS2
_diffrn_measured_fraction_theta_full 0.995
_diffrn_measured_fraction_theta_max 0.992
_diffrn_measurement_details
;
List of Runs (angles in degrees, time in seconds):

  # Type    Start    End  Width  t~exp~   \w     \q     \k     \f   Frames
#--------------------------------------------------------------------------
  1  \w   -111.00 -74.00   0.50    4.00    --  -38.50 -38.00-180.00   74
  2  \w    -61.00  31.00   0.50    4.00    --  -38.50  57.00-120.00  184
  3  \w   -109.00 -16.00   0.50    4.00    --  -38.50 -57.00  90.00  186
  4  \w    -55.00  29.00   0.50    4.00    --  -38.50  38.00   0.00  168
  5  \w     46.00  73.00   0.50    4.00    --   42.25 -99.00-120.00   54
  6  \w      1.00  70.00   0.50    4.00    --   42.25 -99.00  60.00  138
  7  \w     39.00  84.00   0.50   16.00    --  111.00 -94.00   0.00   90
  8  \w     39.00 126.00   0.50   16.00    --  111.00 -30.00  30.00  174
  9  \w     84.00 117.00   0.50   16.00    --  111.00 -77.00  90.00   66
 10  \w     39.00 113.00   0.50   16.00    --  111.00-125.00 -60.00  148
 11  \w     30.00  85.00   0.50   16.00    --  111.00 -94.00  60.00  110
 12  \w     39.00 176.00   0.50   16.00    --  111.00   0.00 -90.00  274
 13  \w     59.00 135.00   0.50   16.00    --  111.00 -45.00-150.00  152
 14  \w    104.00 131.00   0.50   16.00    --  111.00 -30.00 -60.00   54
 15  \w     96.00 123.00   0.50   16.00    --  111.00 125.00 -90.00   54
 16  \w     68.00 116.00   0.50   16.00    --  111.00 -30.00 120.00   96
 17  \w     71.00 121.00   0.50   16.00    --  111.00-125.00  60.00  100
 18  \w     53.00 103.00   0.50   16.00    --  111.00-125.00 -90.00  100
 19  \w     75.00 110.00   0.50   16.00    --  111.00-125.00   0.00   70
 20  \w     52.00 107.00   0.50   16.00    --  111.00 -94.00  90.00  110
 21  \w    102.00 149.00   0.50   16.00    --  111.00  45.00 -60.00   94
 22  \w     72.00 134.00   0.50   16.00    --  111.00 -45.00  60.00  124
 23  \w     67.00  81.50   0.50   16.00    --  111.00-125.00-120.00   29
;
_diffrn_measurement_device 'four-circle diffractometer'
_diffrn_measurement_device_type 'SuperNova, Dual, Cu at zero, AtlasS2'
_diffrn_measurement_method '\w scans'
_diffrn_orient_matrix_type 'CrysAlisPro convention (1999,Acta A55,543-557)'
_diffrn_orient_matrix_UB_11 -0.1488090000
_diffrn_orient_matrix_UB_12 -0.0211829000
_diffrn_orient_matrix_UB_13 0.0704627000
_diffrn_orient_matrix_UB_21 -0.0616560000
_diffrn_orient_matrix_UB_22 -0.0046122000
_diffrn_orient_matrix_UB_23 -0.1115799000
_diffrn_orient_matrix_UB_31 0.0297425000
_diffrn_orient_matrix_UB_32 -0.1577338000
_diffrn_orient_matrix_UB_33 -0.0024746000
_diffrn_radiation_monochromator mirror
_diffrn_radiation_probe x-ray
_diffrn_radiation_type CuK\a
_diffrn_radiation_wavelength 1.54184
_diffrn_reflns_av_unetI/netI 0.0279
_diffrn_reflns_Laue_measured_fraction_full 0.995
_diffrn_reflns_Laue_measured_fraction_max 0.992
_diffrn_reflns_limit_h_max 11
_diffrn_reflns_limit_h_min -11
_diffrn_reflns_limit_k_max 11
_diffrn_reflns_limit_k_min -11
_diffrn_reflns_limit_l_max 14
_diffrn_reflns_limit_l_min -14
_diffrn_reflns_number 7302
_diffrn_reflns_point_group_measured_fraction_full 0.995
_diffrn_reflns_point_group_measured_fraction_max 0.992
_diffrn_reflns_theta_full 67.684
_diffrn_reflns_theta_max 68.310
_diffrn_reflns_theta_min 3.787
_diffrn_source 'micro-focus sealed X-ray tube'
_diffrn_source_type 'SuperNova (Cu) X-ray Source'
_exptl_absorpt_coefficient_mu 3.155
_exptl_absorpt_correction_T_max 0.897
_exptl_absorpt_correction_T_min 0.568
_exptl_absorpt_correction_type analytical
_exptl_absorpt_process_details
;
CrysAlisPro 1.171.38.41 (Rigaku Oxford Diffraction, 2015)
Analytical numeric absorption correction using a multifaceted crystal
            model based on expressions derived by R.C. Clark & J.S. Reid.
(Clark, R. C. & Reid, J. S. (1995). Acta Cryst. A51, 887-897)
Empirical absorption correction using spherical harmonics,
 implemented in SCALE3 ABSPACK scaling algorithm.
;
_exptl_crystal_colour 'clear colourless'
_exptl_crystal_colour_lustre clear
_exptl_crystal_colour_primary colourless
_exptl_crystal_density_diffrn 1.447
_exptl_crystal_description needle
_exptl_crystal_F_000 494
_exptl_crystal_size_max 0.229
_exptl_crystal_size_mid 0.048
_exptl_crystal_size_min 0.036
_refine_diff_density_max 1.388
_refine_diff_density_min -0.419
_refine_diff_density_rms 0.111
_refine_ls_extinction_method none
_refine_ls_goodness_of_fit_ref 0.998
_refine_ls_hydrogen_treatment constr
_refine_ls_matrix_type full
_refine_ls_number_parameters 328
_refine_ls_number_reflns 7302
_refine_ls_number_restraints 216
_refine_ls_restrained_S_all 1.003
_refine_ls_R_factor_all 0.0810
_refine_ls_R_factor_gt 0.0700
_refine_ls_shift/su_max 0.000
_refine_ls_shift/su_mean 0.000
_refine_ls_structure_factor_coef Fsqd
_refine_ls_weighting_details 'w=1/[\s^2^(Fo^2^)+(0.1529P)^2^] where P=(Fo^2^+2Fc^2^)/3'
_refine_ls_weighting_scheme calc
_refine_ls_wR_factor_gt 0.1808
_refine_ls_wR_factor_ref 0.1893
_reflns_Friedel_coverage 0.000
_reflns_number_gt 5821
_reflns_number_total 7302
_reflns_threshold_expression 'I > 2\s(I)'
_cod_data_source_file c9sc04501e2.cif
_cod_data_source_block 19OTf2
_cod_database_code 1552473
_chemical_oxdiff_formula C38H58F6N2O6P4S2
_shelx_space_group_comment
;
The symmetry employed for this shelxl refinement is uniquely defined
by the following loop, which should always be used as a source of
symmetry information in preference to the above space-group names.
They are only intended as comments.
;
_olex2_refinement_description
;
1. Twinned data refinement
 Scales: 0.5907(16) 0.4093(16)
2. Fixed Uiso
 At 1.2 times of:
  All C(H) groups, All C(H,H) groups
 At 1.5 times of:
  All C(H,H,H) groups
3. Uiso/Uaniso restraints and constraints
S1A \\sim F1A \\sim F2A \\sim F3A \\sim O2A \\sim O1 \\sim O3A \\sim C19A \\sim
S1B \\sim F1B \\sim F2B \\sim F3B \\sim O3B \\sim O2B \\sim C19B: within 2A
with sigma of 0.01 and sigma for terminal atoms of 0.02
4. Others
 Sof(S1B)=Sof(F1B)=Sof(F2B)=Sof(F3B)=Sof(O3B)=Sof(O2B)=Sof(C19B)=1-FVAR(1)
 Sof(S1A)=Sof(F1A)=Sof(F2A)=Sof(F3A)=Sof(O2A)=Sof(O3A)=Sof(C19A)=FVAR(1)
5.a Ternary CH refined with riding coordinates:
 C2(H2), C8(H8)
5.b Secondary CH2 refined with riding coordinates:
 C3(H3A,H3B), C4(H4A,H4B), C5(H5A,H5B), C6(H6A,H6B), C7(H7A,H7B), C9(H9A,H9B),
 C10(H10A,H10B), C11(H11A,H11B), C12(H12A,H12B), C13(H13A,H13B)
5.c Aromatic/amide H refined with riding coordinates:
 C15(H15), C16(H16), C17(H17), C18(H18)
5.d Idealised Me refined as rotating group:
 C1(H1A,H1B,H1C)
;
_shelx_shelxl_version_number 2014/7
_olex2_submission_special_instructions 'No special instructions were received'
_oxdiff_exptl_absorpt_empirical_details
;
Empirical correction (ABSPACK) includes:
- Absorption correction using spherical harmonics
- Frame scaling
;
_oxdiff_exptl_absorpt_empirical_full_max 3.191
_oxdiff_exptl_absorpt_empirical_full_min 0.630
_oxdiff_twin_integration_method simultaneous
_oxdiff_twin_items 2
_twin_special_details
;
Component 2 rotated by 179.7958\% 
 around [0.98 0.05 0.21] (reciprocal) or [1.00 -0.00 0.00] (direct)
;

loop_
_space_group_symop_operation_xyz
'x, y, z'
'-x, -y, -z'

loop_
_atom_site_label
_atom_site_type_symbol
_atom_site_fract_x
_atom_site_fract_y
_atom_site_fract_z
_atom_site_U_iso_or_equiv
_atom_site_adp_type
_atom_site_occupancy
_atom_site_site_symmetry_order
_atom_site_calc_flag
_atom_site_refinement_flags_posn
_atom_site_refinement_flags_adp
_atom_site_refinement_flags_occupancy
_atom_site_disorder_assembly
_atom_site_disorder_group
P1 P 0.25926(9) 0.47579(8) 0.14264(7) 0.0269(3) Uani 1 1 d . . . . .
P2 P 0.49565(9) 0.47626(8) 0.09338(7) 0.0281(3) Uani 1 1 d . . . . .
N1 N 0.5533(3) 0.7465(3) 0.0448(3) 0.0348(7) Uani 1 1 d . . . . .
C1 C 0.1659(4) 0.4155(4) 0.0361(3) 0.0329(7) Uani 1 1 d . . . . .
H1A H 0.1891 0.4697 -0.0334 0.049 Uiso 1 1 calc GR . . . .
H1B H 0.0654 0.4243 0.0632 0.049 Uiso 1 1 calc GR . . . .
H1C H 0.1934 0.3202 0.0215 0.049 Uiso 1 1 calc GR . . . .
C2 C 0.1848(4) 0.6498(3) 0.1778(3) 0.0292(7) Uani 1 1 d . . . . .
H2 H 0.2464 0.6914 0.2239 0.035 Uiso 1 1 calc R . . . .
C3 C 0.0346(4) 0.6497(4) 0.2487(3) 0.0333(8) Uani 1 1 d . . . . .
H3A H 0.0366 0.5978 0.3200 0.040 Uiso 1 1 calc R . . . .
H3B H -0.0284 0.6054 0.2067 0.040 Uiso 1 1 calc R . . . .
C4 C -0.0209(5) 0.7987(4) 0.2742(3) 0.0407(9) Uani 1 1 d . . . . .
H4A H -0.1185 0.7980 0.3140 0.049 Uiso 1 1 calc R . . . .
H4B H 0.0354 0.8382 0.3245 0.049 Uiso 1 1 calc R . . . .
C5 C -0.0148(5) 0.8892(4) 0.1657(3) 0.0411(9) Uani 1 1 d . . . . .
H5A H -0.0804 0.8567 0.1196 0.049 Uiso 1 1 calc R . . . .
H5B H -0.0447 0.9835 0.1864 0.049 Uiso 1 1 calc R . . . .
C6 C 0.1340(4) 0.8870(3) 0.0955(3) 0.0353(8) Uani 1 1 d . . . . .
H6A H 0.1979 0.9288 0.1382 0.042 Uiso 1 1 calc R . . . .
H6B H 0.1331 0.9408 0.0249 0.042 Uiso 1 1 calc R . . . .
C7 C 0.1877(4) 0.7387(3) 0.0674(3) 0.0304(7) Uani 1 1 d . . . . .
H7A H 0.2841 0.7389 0.0252 0.036 Uiso 1 1 calc R . . . .
H7B H 0.1284 0.6994 0.0194 0.036 Uiso 1 1 calc R . . . .
C8 C 0.2296(4) 0.3591(3) 0.2679(3) 0.0294(7) Uani 1 1 d . . . . .
H8 H 0.1273 0.3620 0.2976 0.035 Uiso 1 1 calc R . . . .
C9 C 0.2767(4) 0.2081(3) 0.2372(3) 0.0327(7) Uani 1 1 d . . . . .
H9A H 0.2255 0.1779 0.1794 0.039 Uiso 1 1 calc R . . . .
H9B H 0.3775 0.2021 0.2063 0.039 Uiso 1 1 calc R . . . .
C10 C 0.2463(4) 0.1149(3) 0.3445(3) 0.0353(8) Uani 1 1 d . . . . .
H10A H 0.2799 0.0210 0.3255 0.042 Uiso 1 1 calc R . . . .
H10B H 0.1445 0.1148 0.3708 0.042 Uiso 1 1 calc R . . . .
C11 C 0.3185(5) 0.1629(4) 0.4407(3) 0.0374(8) Uani 1 1 d . . . . .
H11A H 0.4209 0.1544 0.4176 0.045 Uiso 1 1 calc R . . . .
H11B H 0.2929 0.1044 0.5086 0.045 Uiso 1 1 calc R . . . .
C12 C 0.2730(5) 0.3137(4) 0.4689(3) 0.0389(9) Uani 1 1 d . . . . .
H12A H 0.1719 0.3206 0.4987 0.047 Uiso 1 1 calc R . . . .
H12B H 0.3231 0.3437 0.5275 0.047 Uiso 1 1 calc R . . . .
C13 C 0.3053(4) 0.4073(3) 0.3625(3) 0.0325(7) Uani 1 1 d . . . . .
H13A H 0.4071 0.4052 0.3354 0.039 Uiso 1 1 calc R . . . .
H13B H 0.2737 0.5017 0.3815 0.039 Uiso 1 1 calc R . . . .
C14 C 0.5234(4) 0.6562(3) 0.1316(3) 0.0306(7) Uani 1 1 d . . . . .
C15 C 0.5264(4) 0.6876(4) 0.2449(3) 0.0359(8) Uani 1 1 d . . . . .
H15 H 0.5087 0.6210 0.3034 0.043 Uiso 1 1 calc R . . . .
C16 C 0.5565(4) 0.8213(4) 0.2679(3) 0.0409(9) Uani 1 1 d . . . . .
H16 H 0.5560 0.8467 0.3429 0.049 Uiso 1 1 calc R . . . .
C17 C 0.5872(4) 0.9159(4) 0.1784(4) 0.0418(9) Uani 1 1 d . . . . .
H17 H 0.6080 1.0060 0.1915 0.050 Uiso 1 1 calc R . . . .
C18 C 0.5861(4) 0.8732(4) 0.0685(4) 0.0396(8) Uani 1 1 d . . . . .
H18 H 0.6094 0.9361 0.0079 0.048 Uiso 1 1 calc R . . . .
S1A S 0.7754(13) 0.3049(13) 0.2780(9) 0.0432(19) Uani 0.552(15) 1 d . U P A 1
F1A F 0.6846(9) 0.2597(12) 0.4985(7) 0.074(3) Uani 0.552(15) 1 d . U P A 1
F2A F 0.892(3) 0.3330(17) 0.457(2) 0.051(3) Uani 0.552(15) 1 d . U P A 1
F3A F 0.8591(10) 0.1250(8) 0.4264(7) 0.0598(19) Uani 0.552(15) 1 d . U P A 1
O2A O 0.9119(13) 0.2876(12) 0.2131(11) 0.047(2) Uani 0.552(15) 1 d . U P A 1
O1 O 0.6747(3) 0.2087(3) 0.2496(3) 0.0475(7) Uani 1 1 d . U . . .
O3A O 0.7198(12) 0.4452(8) 0.2910(13) 0.070(3) Uani 0.552(15) 1 d . U P A 1
C19A C 0.8035(16) 0.2544(15) 0.4231(13) 0.041(2) Uani 0.552(15) 1 d . U P A 1
S1B S 0.7870(16) 0.2944(13) 0.2600(9) 0.0305(13) Uani 0.448(15) 1 d . U P A 2
F1B F 0.7948(17) 0.1634(15) 0.4531(9) 0.075(3) Uani 0.448(15) 1 d . U P A 2
F2B F 0.6523(9) 0.3410(16) 0.4637(8) 0.072(3) Uani 0.448(15) 1 d . U P A 2
F3B F 0.879(3) 0.370(2) 0.448(2) 0.045(3) Uani 0.448(15) 1 d . U P A 2
O3B O 0.7682(12) 0.4370(10) 0.2310(9) 0.048(2) Uani 0.448(15) 1 d . U P A 2
O2B O 0.9340(18) 0.2402(15) 0.2156(16) 0.051(3) Uani 0.448(15) 1 d . U P A 2
C19B C 0.778(2) 0.2901(19) 0.4103(19) 0.047(3) Uani 0.448(15) 1 d . U P A 2

loop_
_atom_site_aniso_label
_atom_site_aniso_U_11
_atom_site_aniso_U_22
_atom_site_aniso_U_33
_atom_site_aniso_U_23
_atom_site_aniso_U_13
_atom_site_aniso_U_12
P1 0.0271(5) 0.0269(4) 0.0259(4) -0.0025(3) -0.0017(3) -0.0014(3)
P2 0.0301(5) 0.0272(4) 0.0270(4) -0.0056(3) -0.0029(3) -0.0026(3)
N1 0.0347(17) 0.0328(14) 0.0370(15) -0.0070(12) -0.0045(12) -0.0035(12)
C1 0.035(2) 0.0330(16) 0.0309(16) -0.0059(14) -0.0066(13) -0.0006(14)
C2 0.0316(19) 0.0272(15) 0.0285(16) -0.0028(13) -0.0035(13) -0.0013(12)
C3 0.033(2) 0.0334(17) 0.0302(16) 0.0008(14) 0.0022(13) 0.0006(14)
C4 0.044(2) 0.0366(18) 0.0366(18) -0.0013(16) 0.0034(16) 0.0082(16)
C5 0.047(2) 0.0344(18) 0.0378(19) -0.0009(15) 0.0016(16) 0.0097(16)
C6 0.042(2) 0.0273(16) 0.0360(17) 0.0003(14) -0.0069(15) -0.0014(14)
C7 0.0308(19) 0.0309(16) 0.0278(15) 0.0008(13) -0.0011(13) -0.0007(13)
C8 0.0319(18) 0.0284(16) 0.0271(15) -0.0019(13) -0.0018(12) -0.0031(13)
C9 0.037(2) 0.0287(16) 0.0322(16) -0.0051(13) -0.0051(14) -0.0015(14)
C10 0.042(2) 0.0277(16) 0.0358(18) -0.0023(14) -0.0048(15) -0.0037(14)
C11 0.046(2) 0.0338(17) 0.0334(17) 0.0026(14) -0.0100(15) -0.0044(15)
C12 0.053(2) 0.0345(18) 0.0297(17) -0.0039(14) -0.0071(16) -0.0049(16)
C13 0.037(2) 0.0292(15) 0.0317(16) -0.0037(14) -0.0063(14) -0.0048(13)
C14 0.0291(18) 0.0261(15) 0.0372(17) -0.0108(13) -0.0053(13) -0.0008(12)
C15 0.038(2) 0.0346(17) 0.0357(18) -0.0047(15) -0.0061(14) -0.0038(15)
C16 0.042(2) 0.044(2) 0.0391(19) -0.0162(16) -0.0109(16) -0.0014(16)
C17 0.036(2) 0.0278(16) 0.063(3) -0.0145(17) -0.0092(18) -0.0032(14)
C18 0.038(2) 0.0314(17) 0.049(2) 0.0025(16) -0.0058(16) -0.0035(15)
S1A 0.041(3) 0.034(2) 0.059(4) -0.008(2) -0.017(3) -0.0074(16)
F1A 0.057(4) 0.109(6) 0.049(3) -0.022(4) 0.021(3) -0.034(4)
F2A 0.051(5) 0.056(8) 0.045(4) -0.016(6) -0.004(3) -0.011(6)
F3A 0.066(5) 0.050(4) 0.062(4) 0.014(3) -0.013(3) -0.002(3)
O2A 0.033(5) 0.068(6) 0.037(3) -0.008(5) 0.004(3) -0.010(5)
O1 0.0443(17) 0.0408(14) 0.0603(17) -0.0148(13) -0.0107(13) -0.0116(12)
O3A 0.075(6) 0.033(3) 0.115(8) -0.020(5) -0.052(6) 0.012(3)
C19A 0.045(5) 0.045(6) 0.032(4) -0.003(4) 0.001(4) -0.011(4)
S1B 0.041(3) 0.023(2) 0.0289(19) -0.0017(18) -0.0095(16) -0.0043(16)
F1B 0.101(8) 0.075(7) 0.054(5) 0.020(5) -0.023(5) -0.024(6)
F2B 0.046(4) 0.120(8) 0.047(4) -0.041(5) 0.013(3) -0.032(5)
F3B 0.048(6) 0.052(9) 0.037(5) -0.019(7) -0.003(4) -0.013(7)
O3B 0.059(6) 0.033(4) 0.058(5) -0.001(4) -0.027(4) -0.006(3)
O2B 0.040(5) 0.062(7) 0.051(5) -0.034(6) -0.003(4) 0.013(5)
C19B 0.047(6) 0.049(6) 0.045(5) -0.004(5) -0.007(4) -0.010(5)

loop_
_atom_type_symbol
_atom_type_description
_atom_type_scat_dispersion_real
_atom_type_scat_dispersion_imag
_atom_type_scat_source
C C 0.0181 0.0091 'International Tables Vol C Tables 4.2.6.8 and 6.1.1.4'
H H 0.0000 0.0000 'International Tables Vol C Tables 4.2.6.8 and 6.1.1.4'
F F 0.0727 0.0534 'International Tables Vol C Tables 4.2.6.8 and 6.1.1.4'
N N 0.0311 0.0180 'International Tables Vol C Tables 4.2.6.8 and 6.1.1.4'
O O 0.0492 0.0322 'International Tables Vol C Tables 4.2.6.8 and 6.1.1.4'
P P 0.2955 0.4335 'International Tables Vol C Tables 4.2.6.8 and 6.1.1.4'
S S 0.3331 0.5567 'International Tables Vol C Tables 4.2.6.8 and 6.1.1.4'

loop_
_exptl_crystal_face_index_h
_exptl_crystal_face_index_k
_exptl_crystal_face_index_l
_exptl_crystal_face_perp_dist
0 0 -1 0.0181
0 0 1 0.0181
0 1 0 0.0240
0 -1 0 0.0240
1 0 0 0.1084
-1 0 0 0.1084

loop_
_geom_angle_atom_site_label_1
_geom_angle_atom_site_label_2
_geom_angle_atom_site_label_3
_geom_angle
_geom_angle_site_symmetry_1
_geom_angle_site_symmetry_3
C1 P1 P2 115.68(12) . .
C1 P1 C2 106.47(16) . .
C1 P1 C8 108.53(16) . .
C2 P1 P2 110.66(12) . .
C8 P1 P2 104.49(12) . .
C8 P1 C2 111.04(15) . .
P2 P2 P1 97.60(6) 2_665 .
C14 P2 P1 99.21(11) . .
C14 P2 P2 95.40(12) . 2_665
C14 N1 C18 117.9(3) . .
P1 C1 H1A 109.5 . .
P1 C1 H1B 109.5 . .
P1 C1 H1C 109.5 . .
H1A C1 H1B 109.5 . .
H1A C1 H1C 109.5 . .
H1B C1 H1C 109.5 . .
P1 C2 H2 107.6 . .
C3 C2 P1 112.8(2) . .
C3 C2 H2 107.6 . .
C3 C2 C7 111.3(3) . .
C7 C2 P1 109.8(2) . .
C7 C2 H2 107.6 . .
C2 C3 H3A 109.7 . .
C2 C3 H3B 109.7 . .
C2 C3 C4 109.8(3) . .
H3A C3 H3B 108.2 . .
C4 C3 H3A 109.7 . .
C4 C3 H3B 109.7 . .
C3 C4 H4A 109.1 . .
C3 C4 H4B 109.1 . .
H4A C4 H4B 107.9 . .
C5 C4 C3 112.3(3) . .
C5 C4 H4A 109.1 . .
C5 C4 H4B 109.1 . .
C4 C5 H5A 109.3 . .
C4 C5 H5B 109.3 . .
H5A C5 H5B 108.0 . .
C6 C5 C4 111.6(3) . .
C6 C5 H5A 109.3 . .
C6 C5 H5B 109.3 . .
C5 C6 H6A 109.5 . .
C5 C6 H6B 109.5 . .
C5 C6 C7 110.6(3) . .
H6A C6 H6B 108.1 . .
C7 C6 H6A 109.5 . .
C7 C6 H6B 109.5 . .
C2 C7 H7A 109.5 . .
C2 C7 H7B 109.5 . .
C6 C7 C2 110.6(3) . .
C6 C7 H7A 109.5 . .
C6 C7 H7B 109.5 . .
H7A C7 H7B 108.1 . .
P1 C8 H8 107.8 . .
C9 C8 P1 111.9(2) . .
C9 C8 H8 107.8 . .
C13 C8 P1 110.7(2) . .
C13 C8 H8 107.8 . .
C13 C8 C9 110.6(3) . .
C8 C9 H9A 109.8 . .
C8 C9 H9B 109.8 . .
H9A C9 H9B 108.2 . .
C10 C9 C8 109.6(3) . .
C10 C9 H9A 109.8 . .
C10 C9 H9B 109.8 . .
C9 C10 H10A 109.3 . .
C9 C10 H10B 109.3 . .
C9 C10 C11 111.8(3) . .
H10A C10 H10B 107.9 . .
C11 C10 H10A 109.3 . .
C11 C10 H10B 109.3 . .
C10 C11 H11A 109.5 . .
C10 C11 H11B 109.5 . .
C10 C11 C12 110.6(3) . .
H11A C11 H11B 108.1 . .
C12 C11 H11A 109.5 . .
C12 C11 H11B 109.5 . .
C11 C12 H12A 109.5 . .
C11 C12 H12B 109.5 . .
H12A C12 H12B 108.1 . .
C13 C12 C11 110.8(3) . .
C13 C12 H12A 109.5 . .
C13 C12 H12B 109.5 . .
C8 C13 H13A 109.6 . .
C8 C13 H13B 109.6 . .
C12 C13 C8 110.1(3) . .
C12 C13 H13A 109.6 . .
C12 C13 H13B 109.6 . .
H13A C13 H13B 108.1 . .
N1 C14 P2 116.4(2) . .
N1 C14 C15 123.0(3) . .
C15 C14 P2 120.3(3) . .
C14 C15 H15 121.0 . .
C16 C15 C14 118.0(4) . .
C16 C15 H15 121.0 . .
C15 C16 H16 120.3 . .
C17 C16 C15 119.3(3) . .
C17 C16 H16 120.3 . .
C16 C17 H17 120.9 . .
C16 C17 C18 118.2(3) . .
C18 C17 H17 120.9 . .
N1 C18 C17 123.5(4) . .
N1 C18 H18 118.3 . .
C17 C18 H18 118.3 . .
O2A S1A O1 113.4(9) . .
O2A S1A O3A 115.8(10) . .
O2A S1A C19A 102.9(10) . .
O1 S1A C19A 105.6(8) . .
O3A S1A O1 114.4(9) . .
O3A S1A C19A 102.7(8) . .
F1A C19A S1A 112.7(10) . .
F1A C19A F3A 107.2(12) . .
F2A C19A S1A 110.7(14) . .
F2A C19A F1A 108.3(15) . .
F2A C19A F3A 106.9(13) . .
F3A C19A S1A 110.8(11) . .
O1 S1B O3B 117.0(10) . .
O1 S1B O2B 116.9(11) . .
O1 S1B C19B 100.7(10) . .
O3B S1B O2B 111.5(11) . .
O3B S1B C19B 104.2(10) . .
O2B S1B C19B 103.9(13) . .
F1B C19B S1B 112.8(15) . .
F1B C19B F2B 106.5(16) . .
F1B C19B F3B 106.7(16) . .
F2B C19B S1B 111.5(13) . .
F2B C19B F3B 104.8(17) . .
F3B C19B S1B 113.9(17) . .

loop_
_geom_bond_atom_site_label_1
_geom_bond_atom_site_label_2
_geom_bond_distance
_geom_bond_site_symmetry_2
P1 P2 2.2347(12) .
P1 C1 1.797(3) .
P1 C2 1.829(3) .
P1 C8 1.825(3) .
P2 P2 2.2327(16) 2_665
P2 C14 1.862(3) .
N1 C14 1.329(5) .
N1 C18 1.336(5) .
C1 H1A 0.9600 .
C1 H1B 0.9600 .
C1 H1C 0.9600 .
C2 H2 0.9800 .
C2 C3 1.534(5) .
C2 C7 1.537(4) .
C3 H3A 0.9700 .
C3 H3B 0.9700 .
C3 C4 1.535(5) .
C4 H4A 0.9700 .
C4 H4B 0.9700 .
C4 C5 1.525(5) .
C5 H5A 0.9700 .
C5 H5B 0.9700 .
C5 C6 1.519(5) .
C6 H6A 0.9700 .
C6 H6B 0.9700 .
C6 C7 1.529(5) .
C7 H7A 0.9700 .
C7 H7B 0.9700 .
C8 H8 0.9800 .
C8 C9 1.546(4) .
C8 C13 1.535(4) .
C9 H9A 0.9700 .
C9 H9B 0.9700 .
C9 C10 1.527(5) .
C10 H10A 0.9700 .
C10 H10B 0.9700 .
C10 C11 1.529(5) .
C11 H11A 0.9700 .
C11 H11B 0.9700 .
C11 C12 1.535(5) .
C12 H12A 0.9700 .
C12 H12B 0.9700 .
C12 C13 1.524(5) .
C13 H13A 0.9700 .
C13 H13B 0.9700 .
C14 C15 1.394(5) .
C15 H15 0.9300 .
C15 C16 1.389(5) .
C16 H16 0.9300 .
C16 C17 1.380(6) .
C17 H17 0.9300 .
C17 C18 1.383(6) .
C18 H18 0.9300 .
S1A O2A 1.401(15) .
S1A O1 1.464(13) .
S1A O3A 1.437(14) .
S1A C19A 1.830(17) .
F1A C19A 1.320(16) .
F2A C19A 1.29(3) .
F3A C19A 1.338(14) .
O1 S1B 1.416(15) .
S1B O3B 1.421(15) .
S1B O2B 1.488(19) .
S1B C19B 1.77(2) .
F1B C19B 1.324(18) .
F2B C19B 1.34(2) .
F3B C19B 1.41(3) .

loop_
_geom_torsion_atom_site_label_1
_geom_torsion_atom_site_label_2
_geom_torsion_atom_site_label_3
_geom_torsion_atom_site_label_4
_geom_torsion
_geom_torsion_site_symmetry_1
P1 P2 C14 N1 -105.4(3) .
P1 P2 C14 C15 80.9(3) .
P1 C2 C3 C4 -179.7(2) .
P1 C2 C7 C6 -176.7(2) .
P1 C8 C9 C10 -178.7(2) .
P1 C8 C13 C12 176.9(2) .
P2 P1 C2 C3 -161.0(2) .
P2 P1 C2 C7 74.3(2) .
P2 P1 C8 C9 -67.0(3) .
P2 P1 C8 C13 56.9(2) .
P2 P2 C14 N1 -6.8(3) 2_665
P2 P2 C14 C15 179.5(3) 2_665
P2 C14 C15 C16 175.9(3) .
N1 C14 C15 C16 2.6(6) .
C1 P1 C2 C3 72.5(3) .
C1 P1 C2 C7 -52.1(3) .
C1 P1 C8 C9 57.0(3) .
C1 P1 C8 C13 -179.1(2) .
C2 P1 C8 C9 173.7(2) .
C2 P1 C8 C13 -62.4(3) .
C2 C3 C4 C5 54.5(5) .
C3 C2 C7 C6 57.8(4) .
C3 C4 C5 C6 -55.1(5) .
C4 C5 C6 C7 55.7(4) .
C5 C6 C7 C2 -57.0(4) .
C7 C2 C3 C4 -55.8(4) .
C8 P1 C2 C3 -45.4(3) .
C8 P1 C2 C7 -170.1(2) .
C8 C9 C10 C11 -56.4(4) .
C9 C8 C13 C12 -58.5(4) .
C9 C10 C11 C12 56.2(4) .
C10 C11 C12 C13 -56.5(4) .
C11 C12 C13 C8 57.8(4) .
C13 C8 C9 C10 57.4(4) .
C14 N1 C18 C17 -1.6(6) .
C14 C15 C16 C17 -2.3(6) .
C15 C16 C17 C18 0.2(6) .
C16 C17 C18 N1 1.8(6) .
C18 N1 C14 P2 -174.2(3) .
C18 N1 C14 C15 -0.7(5) .
O2A S1A C19A F1A -178.1(10) .
O2A S1A C19A F2A 60.4(15) .
O2A S1A C19A F3A -58.0(13) .
O1 S1A C19A F1A -58.9(12) .
O1 S1A C19A F2A 179.7(12) .
O1 S1A C19A F3A 61.2(12) .
O1 S1B C19B F1B 59.0(16) .
O1 S1B C19B F2B -60.9(15) .
O1 S1B C19B F3B -179.2(13) .
O3A S1A C19A F1A 61.3(13) .
O3A S1A C19A F2A -60.2(15) .
O3A S1A C19A F3A -178.6(10) .
O3B S1B C19B F1B -179.4(13) .
O3B S1B C19B F2B 60.8(16) .
O3B S1B C19B F3B -57.6(17) .
O2B S1B C19B F1B -62.5(17) .
O2B S1B C19B F2B 177.7(13) .
O2B S1B C19B F3B 59.4(17) .

loop_
_exptl_oxdiff_crystal_face_indexfrac_h
_exptl_oxdiff_crystal_face_indexfrac_k
_exptl_oxdiff_crystal_face_indexfrac_l
_exptl_oxdiff_crystal_face_x
_exptl_oxdiff_crystal_face_y
_exptl_oxdiff_crystal_face_z
0.0012 -0.0004 -1.0004 -0.0707 0.1116 0.0026
-0.0012 0.0004 1.0004 0.0707 -0.1116 -0.0026
0.0022 0.9999 -0.0009 -0.0216 -0.0046 -0.1577
-0.0022 -0.9999 0.0009 0.0216 0.0046 0.1577
1.0006 0.0072 -0.0036 -0.1493 -0.0613 0.0286
-1.0006 -0.0072 0.0036 0.1493 0.0613 -0.0286

loop_
_twin_individual_id
_twin_individual_mass_fraction_refined
_oxdiff_twin_reflns_isolated
_oxdiff_twin_reflns_overlapped
_twin_individual_twin_lattice_type
_twin_individual_twin_matrix_11
_twin_individual_twin_matrix_12
_twin_individual_twin_matrix_13
_twin_individual_twin_matrix_21
_twin_individual_twin_matrix_22
_twin_individual_twin_matrix_23
_twin_individual_twin_matrix_31
_twin_individual_twin_matrix_32
_twin_individual_twin_matrix_33
1 0.5779 6607 1497 ref 1.0000 0.0000 0.0000 0.0000 1.0000 0.0000 0.0000 0.0000 1.0000
2 0.4221 6553 1497 nmt 0.9997 -0.0026 -0.0000 0.1037 -1.0001 -0.0028 0.4263 0.0042 -1.0002
